data_4069139
loop_
_publ_author_name
'Bazinet, Patrick'
'Tilley, T. Don'

_publ_section_title
;
 Octa- and Nonamethylfluorenyl Complexes of Zirconium(IV): Reactive
 Hydride Derivatives and Reversible Hydrogen Migration between the Metal
 and the Fluorenyl Ligand
;
_journal_issue 7
_journal_name_full Organometallics
_journal_page_first 2285
_journal_paper_doi 10.1021/om900047x
_journal_volume 28
_journal_year 2009
_chemical_formula_moiety 'C32 H52 Si2 Zr'
_chemical_formula_sum 'C32 H52 Si2 Zr'
_chemical_formula_weight 584.14
_chemical_name_systematic
; 
 ? 
;
_space_group_IT_number 14
_symmetry_cell_setting monoclinic
_symmetry_space_group_name_Hall '-P 2ybc'
_symmetry_space_group_name_H-M 'P 1 21/c 1'
_atom_sites_solution_hydrogens geom
_atom_sites_solution_primary direct
_atom_sites_solution_secondary difmap
_audit_creation_method SHELXL-97
_cell_angle_alpha 90.00
_cell_angle_beta 98.2390(10)
_cell_angle_gamma 90.00
_cell_formula_units_Z 4
_cell_length_a 9.7083(7)
_cell_length_b 16.2335(12)
_cell_length_c 20.6841(15)
_cell_measurement_reflns_used 4193
_cell_measurement_temperature 148(2)
_cell_measurement_theta_max 25.00
_cell_measurement_theta_min 2.540
_cell_volume 3226.2(4)
_computing_cell_refinement 'Bruker SMART'
_computing_data_collection 'Bruker SMART'
_computing_data_reduction 'Bruker SAINT'
_computing_molecular_graphics 'Bruker SHELXTL'
_computing_publication_material POV-Ray
_computing_structure_refinement 'SHELXL-97 (Sheldrick, 1997)'
_computing_structure_solution 'SHELXS-97 (Sheldrick, 1990)'
_diffrn_ambient_temperature 148(2)
_diffrn_measured_fraction_theta_full 0.987
_diffrn_measured_fraction_theta_max 0.987
_diffrn_measurement_device_type 'CCD area detector'
_diffrn_measurement_method 'phi and omega scans'
_diffrn_radiation_monochromator graphite
_diffrn_radiation_source 'fine-focus sealed tube'
_diffrn_radiation_type MoK\a
_diffrn_radiation_wavelength 0.71073
_diffrn_reflns_av_R_equivalents 0.0346
_diffrn_reflns_av_sigmaI/netI 0.0485
_diffrn_reflns_limit_h_max 12
_diffrn_reflns_limit_h_min -11
_diffrn_reflns_limit_k_max 14
_diffrn_reflns_limit_k_min -20
_diffrn_reflns_limit_l_max 25
_diffrn_reflns_limit_l_min -24
_diffrn_reflns_number 18144
_diffrn_reflns_theta_full 26.41
_diffrn_reflns_theta_max 26.41
_diffrn_reflns_theta_min 2.35
_diffrn_standards_decay_% 0
_diffrn_standards_interval_count 0
_diffrn_standards_interval_time 0
_diffrn_standards_number 0
_exptl_absorpt_coefficient_mu 0.433
_exptl_absorpt_correction_T_max 0.87
_exptl_absorpt_correction_T_min 0.81
_exptl_absorpt_correction_type multi-scan
_exptl_absorpt_process_details 'sadabs, 2004'
_exptl_crystal_colour Yellow
_exptl_crystal_density_diffrn 1.203
_exptl_crystal_density_method 'not measured'
_exptl_crystal_description Block
_exptl_crystal_F_000 1248
_exptl_crystal_size_max 0.40
_exptl_crystal_size_mid 0.35
_exptl_crystal_size_min 0.35
_refine_diff_density_max 0.516
_refine_diff_density_min -0.272
_refine_diff_density_rms 0.069
_refine_ls_extinction_method none
_refine_ls_goodness_of_fit_ref 1.039
_refine_ls_hydrogen_treatment mixed
_refine_ls_matrix_type full
_refine_ls_number_parameters 320
_refine_ls_number_reflns 6545
_refine_ls_number_restraints 0
_refine_ls_restrained_S_all 1.039
_refine_ls_R_factor_all 0.0553
_refine_ls_R_factor_gt 0.0384
_refine_ls_shift/su_max 0.001
_refine_ls_shift/su_mean 0.000
_refine_ls_structure_factor_coef Fsqd
_refine_ls_weighting_details 'calc w=1/[\s^2^(Fo^2^)+(0.0538P)^2^+0.2172P] where P=(Fo^2^+2Fc^2^)/3'
_refine_ls_weighting_scheme calc
_refine_ls_wR_factor_gt 0.0924
_refine_ls_wR_factor_ref 0.0981
_reflns_number_gt 5072
_reflns_number_total 6545
_reflns_threshold_expression >2sigma(I)
_cod_data_source_file om900047x_si_005.cif
_cod_data_source_block pat5
_cod_original_sg_symbol_H-M 'P 21/c'
_cod_database_code 4069139

loop_
_symmetry_equiv_pos_as_xyz
'x, y, z'
'-x, y+1/2, -z+1/2'
'-x, -y, -z'
'x, -y-1/2, z-1/2'

loop_
_atom_site_label
_atom_site_type_symbol
_atom_site_fract_x
_atom_site_fract_y
_atom_site_fract_z
_atom_site_U_iso_or_equiv
_atom_site_adp_type
_atom_site_occupancy
_atom_site_symmetry_multiplicity
_atom_site_calc_flag
_atom_site_refinement_flags
Zr1 Zr 0.45336(2) 0.480363(15) 0.805178(11) 0.02153(9) Uani 1 1 d .
Si1 Si 0.29865(8) 0.67948(4) 0.87555(3) 0.02994(18) Uani 1 1 d .
C1 C 0.4153(3) 0.35999(15) 0.73568(11) 0.0255(5) Uani 1 1 d .
H1A H 0.3828 0.3063 0.7490 0.031 Uiso 1 1 calc R
Si2 Si 0.20222(8) 0.32606(5) 0.89215(4) 0.03204(18) Uani 1 1 d .
C2 C 0.3357(3) 0.41648(15) 0.69366(11) 0.0249(5) Uani 1 1 d .
C3 C 0.1833(3) 0.41030(16) 0.66490(12) 0.0299(6) Uani 1 1 d .
H3A H 0.1293 0.4341 0.6968 0.036 Uiso 1 1 calc R
C4 C 0.1553(3) 0.46321(17) 0.60273(13) 0.0352(6) Uani 1 1 d .
H4A H 0.0541 0.4702 0.5929 0.042 Uiso 1 1 calc R
C5 C 0.2182(3) 0.55015(17) 0.61626(13) 0.0352(6) Uani 1 1 d .
H5A H 0.1840 0.5693 0.6560 0.042 Uiso 1 1 calc R
C6 C 0.3781(3) 0.55078(17) 0.63249(11) 0.0306(6) Uani 1 1 d .
H6A H 0.4040 0.6021 0.6561 0.037 Uiso 1 1 calc R
C7 C 0.4241(3) 0.48079(15) 0.67853(12) 0.0254(5) Uani 1 1 d .
C8 C 0.5611(3) 0.46262(15) 0.70984(12) 0.0245(5) Uani 1 1 d .
C9 C 0.6843(3) 0.51997(17) 0.72311(13) 0.0307(6) Uani 1 1 d .
H9A H 0.6576 0.5737 0.7037 0.037 Uiso 1 1 calc R
C10 C 0.7048(3) 0.52850(16) 0.79657(13) 0.0307(6) Uani 1 1 d .
C11 C 0.7139(3) 0.45556(16) 0.83419(12) 0.0291(6) Uani 1 1 d .
C12 C 0.6435(2) 0.38247(16) 0.81011(12) 0.0268(6) Uani 1 1 d .
C13 C 0.5583(2) 0.38796(15) 0.74593(11) 0.0241(5) Uani 1 1 d .
C14 C 0.1355(3) 0.32160(18) 0.65366(14) 0.0409(7) Uani 1 1 d .
H14A H 0.1555 0.2913 0.6938 0.061 Uiso 1 1 calc R
H14B H 0.1836 0.2969 0.6211 0.061 Uiso 1 1 calc R
H14C H 0.0371 0.3206 0.6390 0.061 Uiso 1 1 calc R
C15 C 0.2020(3) 0.41966(19) 0.54376(13) 0.0447(8) Uani 1 1 d .
H15A H 0.1589 0.3664 0.5384 0.067 Uiso 1 1 calc R
H15B H 0.3014 0.4134 0.5508 0.067 Uiso 1 1 calc R
H15C H 0.1751 0.4520 0.5051 0.067 Uiso 1 1 calc R
C16 C 0.1625(4) 0.6119(2) 0.56315(16) 0.0586(10) Uani 1 1 d .
H16A H 0.2039 0.6648 0.5735 0.088 Uiso 1 1 calc R
H16B H 0.0633 0.6161 0.5607 0.088 Uiso 1 1 calc R
H16C H 0.1854 0.5936 0.5219 0.088 Uiso 1 1 calc R
C17 C 0.4587(4) 0.5484(2) 0.57319(13) 0.0471(8) Uani 1 1 d .
H17A H 0.5569 0.5492 0.5883 0.071 Uiso 1 1 calc R
H17B H 0.4340 0.5956 0.5460 0.071 Uiso 1 1 calc R
H17C H 0.4352 0.4991 0.5485 0.071 Uiso 1 1 calc R
C18 C 0.8144(3) 0.4896(2) 0.69582(15) 0.0436(7) Uani 1 1 d .
H18A H 0.7946 0.4859 0.6491 0.065 Uiso 1 1 calc R
H18B H 0.8403 0.4363 0.7136 0.065 Uiso 1 1 calc R
H18C H 0.8895 0.5276 0.7077 0.065 Uiso 1 1 calc R
C19 C 0.7662(3) 0.60872(18) 0.82373(14) 0.0418(7) Uani 1 1 d .
H19A H 0.8603 0.6134 0.8149 0.063 Uiso 1 1 calc R
H19B H 0.7654 0.6101 0.8701 0.063 Uiso 1 1 calc R
H19C H 0.7122 0.6538 0.8035 0.063 Uiso 1 1 calc R
C20 C 0.7907(3) 0.45610(19) 0.90371(13) 0.0399(7) Uani 1 1 d .
H20A H 0.8877 0.4453 0.9030 0.060 Uiso 1 1 calc R
H20B H 0.7527 0.4143 0.9288 0.060 Uiso 1 1 calc R
H20C H 0.7801 0.5090 0.9231 0.060 Uiso 1 1 calc R
C21 C 0.6543(3) 0.30155(17) 0.84623(13) 0.0351(6) Uani 1 1 d .
H21A H 0.7392 0.2744 0.8400 0.053 Uiso 1 1 calc R
H21B H 0.5765 0.2673 0.8298 0.053 Uiso 1 1 calc R
H21C H 0.6540 0.3114 0.8920 0.053 Uiso 1 1 calc R
C22 C 0.2423(3) 0.50064(15) 0.86207(12) 0.0268(6) Uani 1 1 d .
H22A H 0.1472 0.5076 0.8395 0.032 Uiso 1 1 calc R
C23 C 0.3332(3) 0.56659(16) 0.88341(11) 0.0271(6) Uani 1 1 d .
C24 C 0.4537(3) 0.52915(15) 0.91901(12) 0.0268(6) Uani 1 1 d .
H24A H 0.5303 0.5589 0.9450 0.032 Uiso 1 1 calc R
C25 C 0.4333(3) 0.44298(16) 0.92034(11) 0.0264(5) Uani 1 1 d .
H25A H 0.4941 0.4041 0.9471 0.032 Uiso 1 1 calc R
C26 C 0.3016(3) 0.42329(16) 0.88489(11) 0.0266(6) Uani 1 1 d .
C27 C 0.1972(3) 0.70437(19) 0.79455(13) 0.0415(7) Uani 1 1 d .
H27A H 0.1120 0.6735 0.7888 0.062 Uiso 1 1 calc R
H27B H 0.2509 0.6902 0.7606 0.062 Uiso 1 1 calc R
H27C H 0.1765 0.7622 0.7925 0.062 Uiso 1 1 calc R
C28 C 0.1916(4) 0.7068(2) 0.94081(14) 0.0517(9) Uani 1 1 d .
H28A H 0.1045 0.6779 0.9332 0.078 Uiso 1 1 calc R
H28B H 0.1746 0.7651 0.9400 0.078 Uiso 1 1 calc R
H28C H 0.2408 0.6914 0.9827 0.078 Uiso 1 1 calc R
C29 C 0.4657(3) 0.73719(18) 0.89150(15) 0.0463(8) Uani 1 1 d .
H29A H 0.5221 0.7240 0.8584 0.069 Uiso 1 1 calc R
H29B H 0.5141 0.7221 0.9336 0.069 Uiso 1 1 calc R
H29C H 0.4470 0.7953 0.8907 0.069 Uiso 1 1 calc R
C30 C 0.3098(4) 0.23214(18) 0.88868(18) 0.0565(9) Uani 1 1 d .
H30A H 0.3409 0.2288 0.8468 0.085 Uiso 1 1 calc R
H30B H 0.2552 0.1844 0.8952 0.085 Uiso 1 1 calc R
H30C H 0.3889 0.2347 0.9223 0.085 Uiso 1 1 calc R
C31 C 0.0477(3) 0.3231(2) 0.82779(15) 0.0528(9) Uani 1 1 d .
H31A H 0.0777 0.3214 0.7856 0.079 Uiso 1 1 calc R
H31B H -0.0080 0.3714 0.8310 0.079 Uiso 1 1 calc R
H31C H -0.0066 0.2749 0.8335 0.079 Uiso 1 1 calc R
C32 C 0.1442(3) 0.32931(19) 0.97447(14) 0.0445(8) Uani 1 1 d .
H32A H 0.0923 0.2803 0.9808 0.067 Uiso 1 1 calc R
H32B H 0.0863 0.3768 0.9773 0.067 Uiso 1 1 calc R
H32C H 0.2241 0.3325 1.0076 0.067 Uiso 1 1 calc R
H1 H 0.449(2) 0.5833(14) 0.7766(10) 0.019(6) Uiso 1 1 d .

loop_
_atom_site_aniso_label
_atom_site_aniso_U_11
_atom_site_aniso_U_22
_atom_site_aniso_U_33
_atom_site_aniso_U_23
_atom_site_aniso_U_13
_atom_site_aniso_U_12
Zr1 0.02322(14) 0.02342(14) 0.01797(13) -0.00109(10) 0.00302(9) 0.00237(10)
Si1 0.0390(4) 0.0263(4) 0.0255(4) 0.0016(3) 0.0080(3) 0.0067(3)
C1 0.0297(14) 0.0239(13) 0.0238(13) -0.0025(10) 0.0071(10) -0.0002(10)
Si2 0.0344(4) 0.0305(4) 0.0334(4) 0.0001(3) 0.0123(3) -0.0022(3)
C2 0.0312(14) 0.0236(13) 0.0206(12) -0.0054(10) 0.0064(10) 0.0005(10)
C3 0.0301(14) 0.0310(15) 0.0279(14) -0.0034(11) 0.0011(11) -0.0011(11)
C4 0.0319(15) 0.0372(16) 0.0337(15) -0.0008(12) -0.0051(12) 0.0015(12)
C5 0.0413(17) 0.0279(14) 0.0335(15) -0.0018(12) -0.0045(12) 0.0052(12)
C6 0.0443(16) 0.0288(14) 0.0170(12) 0.0003(11) -0.0012(11) -0.0045(12)
C7 0.0307(14) 0.0270(14) 0.0191(12) -0.0045(10) 0.0052(10) 0.0006(11)
C8 0.0249(13) 0.0265(14) 0.0231(13) -0.0046(10) 0.0069(10) -0.0008(10)
C9 0.0299(14) 0.0295(14) 0.0336(15) 0.0012(12) 0.0074(11) -0.0018(11)
C10 0.0268(14) 0.0324(15) 0.0327(15) -0.0037(12) 0.0031(11) 0.0000(11)
C11 0.0245(14) 0.0343(15) 0.0283(14) -0.0014(11) 0.0033(11) 0.0050(11)
C12 0.0229(13) 0.0312(14) 0.0263(13) 0.0014(11) 0.0042(10) 0.0055(10)
C13 0.0247(13) 0.0254(13) 0.0229(12) -0.0028(10) 0.0055(10) 0.0034(10)
C14 0.0358(17) 0.0414(18) 0.0437(17) -0.0009(14) -0.0005(13) -0.0078(13)
C15 0.059(2) 0.0433(18) 0.0285(15) -0.0036(13) -0.0041(14) -0.0088(15)
C16 0.072(2) 0.0416(19) 0.053(2) 0.0104(16) -0.0223(18) 0.0035(17)
C17 0.064(2) 0.053(2) 0.0248(15) 0.0052(14) 0.0087(14) -0.0140(16)
C18 0.0319(16) 0.0522(19) 0.0494(19) -0.0027(15) 0.0152(14) -0.0071(14)
C19 0.0362(16) 0.0410(18) 0.0472(18) -0.0031(14) 0.0028(13) -0.0079(13)
C20 0.0309(16) 0.0494(19) 0.0366(16) -0.0016(13) -0.0046(12) 0.0033(13)
C21 0.0338(15) 0.0354(16) 0.0360(15) 0.0058(12) 0.0050(12) 0.0100(12)
C22 0.0264(14) 0.0322(15) 0.0226(13) 0.0020(10) 0.0064(10) 0.0051(10)
C23 0.0340(15) 0.0315(15) 0.0176(12) 0.0000(10) 0.0098(10) 0.0052(11)
C24 0.0316(14) 0.0314(15) 0.0178(12) -0.0022(10) 0.0041(10) 0.0016(11)
C25 0.0334(15) 0.0304(14) 0.0161(12) 0.0024(10) 0.0055(10) 0.0061(11)
C26 0.0293(14) 0.0303(14) 0.0217(12) -0.0002(10) 0.0093(11) 0.0021(11)
C27 0.0482(18) 0.0423(18) 0.0340(15) 0.0065(13) 0.0059(13) 0.0118(14)
C28 0.071(2) 0.0433(19) 0.0448(18) 0.0034(15) 0.0227(17) 0.0215(16)
C29 0.052(2) 0.0342(17) 0.0503(19) 0.0032(14) 0.0008(15) -0.0021(14)
C30 0.063(2) 0.0311(17) 0.083(3) 0.0067(17) 0.0353(19) 0.0042(15)
C31 0.0420(19) 0.072(2) 0.0444(18) -0.0081(17) 0.0080(15) -0.0143(16)
C32 0.0513(19) 0.0459(19) 0.0393(17) 0.0075(14) 0.0164(14) -0.0017(14)

loop_
_atom_type_symbol
_atom_type_description
_atom_type_scat_dispersion_real
_atom_type_scat_dispersion_imag
_atom_type_scat_source
C C 0.0033 0.0016 'International Tables Vol C Tables 4.2.6.8 and 6.1.1.4'
H H 0.0000 0.0000 'International Tables Vol C Tables 4.2.6.8 and 6.1.1.4'
Si Si 0.0817 0.0704 'International Tables Vol C Tables 4.2.6.8 and 6.1.1.4'
Zr Zr -2.9673 0.5597 'International Tables Vol C Tables 4.2.6.8 and 6.1.1.4'

loop_
_geom_angle_atom_site_label_1
_geom_angle_atom_site_label_2
_geom_angle_atom_site_label_3
_geom_angle
C13 Zr1 C8 35.63(8)
C13 Zr1 C1 35.72(8)
C8 Zr1 C1 57.19(8)
C13 Zr1 C12 36.11(8)
C8 Zr1 C12 62.18(8)
C1 Zr1 C12 63.07(8)
C13 Zr1 C24 141.56(8)
C8 Zr1 C24 152.08(9)
C1 Zr1 C24 143.05(8)
C12 Zr1 C24 105.74(8)
C13 Zr1 C25 117.25(9)
C8 Zr1 C25 150.08(9)
C1 Zr1 C25 110.15(8)
C12 Zr1 C25 87.91(8)
C24 Zr1 C25 33.01(8)
C13 Zr1 C22 142.62(9)
C8 Zr1 C22 152.18(9)
C1 Zr1 C22 108.47(8)
C12 Zr1 C22 136.76(8)
C24 Zr1 C22 53.69(9)
C25 Zr1 C22 53.62(8)
C13 Zr1 C26 117.18(8)
C8 Zr1 C26 149.26(8)
C1 Zr1 C26 92.16(8)
C12 Zr1 C26 104.03(8)
C24 Zr1 C26 54.74(8)
C25 Zr1 C26 32.68(8)
C22 Zr1 C26 32.86(8)
C13 Zr1 C23 171.52(8)
C8 Zr1 C23 152.84(8)
C1 Zr1 C23 140.89(8)
C12 Zr1 C23 138.46(8)
C24 Zr1 C23 32.91(8)
C25 Zr1 C23 54.60(8)
C22 Zr1 C23 32.44(8)
C26 Zr1 C23 54.99(8)
C13 Zr1 C11 61.00(8)
C8 Zr1 C11 68.66(8)
C1 Zr1 C11 94.24(8)
C12 Zr1 C11 33.15(8)
C24 Zr1 C11 87.75(8)
C25 Zr1 C11 86.99(8)
C22 Zr1 C11 139.05(8)
C26 Zr1 C11 116.02(8)
C23 Zr1 C11 117.86(8)
C13 Zr1 C10 70.27(9)
C8 Zr1 C10 56.59(8)
C1 Zr1 C10 105.50(8)
C12 Zr1 C10 58.83(8)
C24 Zr1 C10 95.49(8)
C25 Zr1 C10 110.02(9)
C22 Zr1 C10 145.78(8)
C26 Zr1 C10 142.58(8)
C23 Zr1 C10 113.55(8)
C11 Zr1 C10 31.89(8)
C13 Zr1 C7 56.56(8)
C8 Zr1 C7 32.94(8)
C1 Zr1 C7 54.38(8)
C12 Zr1 C7 90.96(8)
C24 Zr1 C7 160.30(8)
C25 Zr1 C7 162.43(8)
C22 Zr1 C7 119.42(8)
C26 Zr1 C7 131.84(8)
C23 Zr1 C7 130.28(8)
C11 Zr1 C7 101.53(8)
C10 Zr1 C7 84.14(8)
C13 Zr1 H1 115.7(7)
C8 Zr1 H1 80.2(7)
C1 Zr1 H1 124.6(7)
C12 Zr1 H1 127.8(7)
C24 Zr1 H1 90.7(7)
C25 Zr1 H1 123.2(7)
C22 Zr1 H1 92.9(7)
C26 Zr1 H1 125.0(7)
C23 Zr1 H1 72.7(7)
C11 Zr1 H1 101.7(7)
C10 Zr1 H1 70.7(7)
C7 Zr1 H1 70.5(7)
C29 Si1 C27 112.67(14)
C29 Si1 C23 109.75(13)
C27 Si1 C23 110.90(13)
C29 Si1 C28 108.22(15)
C27 Si1 C28 108.72(14)
C23 Si1 C28 106.35(13)
C2 C1 C13 108.4(2)
C2 C1 Zr1 82.25(14)
C13 C1 Zr1 66.33(13)
C2 C1 H1A 125.4
C13 C1 H1A 125.4
Zr1 C1 H1A 125.4
C30 Si2 C31 110.62(17)
C30 Si2 C26 113.06(13)
C31 Si2 C26 109.74(14)
C30 Si2 C32 107.65(15)
C31 Si2 C32 109.60(14)
C26 Si2 C32 106.02(13)
C7 C2 C1 108.6(2)
C7 C2 C3 123.4(2)
C1 C2 C3 127.9(2)
C7 C2 Zr1 72.69(14)
C1 C2 Zr1 65.61(13)
C3 C2 Zr1 130.21(16)
C2 C3 C14 112.5(2)
C2 C3 C4 109.7(2)
C14 C3 C4 112.8(2)
C2 C3 H3A 107.2
C14 C3 H3A 107.2
C4 C3 H3A 107.2
C15 C4 C3 111.7(2)
C15 C4 C5 114.2(2)
C3 C4 C5 109.9(2)
C15 C4 H4A 106.9
C3 C4 H4A 106.9
C5 C4 H4A 106.9
C16 C5 C6 113.2(2)
C16 C5 C4 112.2(2)
C6 C5 C4 113.9(2)
C16 C5 H5A 105.5
C6 C5 H5A 105.5
C4 C5 H5A 105.5
C7 C6 C5 109.3(2)
C7 C6 C17 110.1(2)
C5 C6 C17 115.8(2)
C7 C6 H6A 107.1
C5 C6 H6A 107.1
C17 C6 H6A 107.1
C2 C7 C8 107.7(2)
C2 C7 C6 124.1(2)
C8 C7 C6 128.0(2)
C2 C7 Zr1 75.93(14)
C8 C7 Zr1 65.19(13)
C6 C7 Zr1 128.26(16)
C7 C8 C13 109.1(2)
C7 C8 C9 128.2(2)
C13 C8 C9 120.2(2)
C7 C8 Zr1 81.87(14)
C13 C8 Zr1 67.97(13)
C9 C8 Zr1 101.87(15)
C8 C9 C10 103.1(2)
C8 C9 C18 114.0(2)
C10 C9 C18 113.7(2)
C8 C9 H9A 108.6
C10 C9 H9A 108.6
C18 C9 H9A 108.6
C11 C10 C19 121.9(2)
C11 C10 C9 117.8(2)
C19 C10 C9 116.3(2)
C11 C10 Zr1 72.23(15)
C19 C10 Zr1 124.12(18)
C9 C10 Zr1 92.96(15)
C10 C11 C12 121.1(2)
C10 C11 C20 119.9(2)
C12 C11 C20 118.8(2)
C10 C11 Zr1 75.88(15)
C12 C11 Zr1 68.80(14)
C20 C11 Zr1 123.86(17)
C11 C12 C13 116.6(2)
C11 C12 C21 123.9(2)
C13 C12 C21 119.5(2)
C11 C12 Zr1 78.06(14)
C13 C12 Zr1 66.05(13)
C21 C12 Zr1 126.15(17)
C8 C13 C1 106.3(2)
C8 C13 C12 118.4(2)
C1 C13 C12 121.3(2)
C8 C13 Zr1 76.40(13)
C1 C13 Zr1 77.95(13)
C12 C13 Zr1 77.84(13)
C3 C14 H14A 109.5
C3 C14 H14B 109.5
H14A C14 H14B 109.5
C3 C14 H14C 109.5
H14A C14 H14C 109.5
H14B C14 H14C 109.5
C4 C15 H15A 109.5
C4 C15 H15B 109.5
H15A C15 H15B 109.5
C4 C15 H15C 109.5
H15A C15 H15C 109.5
H15B C15 H15C 109.5
C5 C16 H16A 109.5
C5 C16 H16B 109.5
H16A C16 H16B 109.5
C5 C16 H16C 109.5
H16A C16 H16C 109.5
H16B C16 H16C 109.5
C6 C17 H17A 109.5
C6 C17 H17B 109.5
H17A C17 H17B 109.5
C6 C17 H17C 109.5
H17A C17 H17C 109.5
H17B C17 H17C 109.5
C9 C18 H18A 109.5
C9 C18 H18B 109.5
H18A C18 H18B 109.5
C9 C18 H18C 109.5
H18A C18 H18C 109.5
H18B C18 H18C 109.5
C10 C19 H19A 109.5
C10 C19 H19B 109.5
H19A C19 H19B 109.5
C10 C19 H19C 109.5
H19A C19 H19C 109.5
H19B C19 H19C 109.5
C11 C20 H20A 109.5
C11 C20 H20B 109.5
H20A C20 H20B 109.5
C11 C20 H20C 109.5
H20A C20 H20C 109.5
H20B C20 H20C 109.5
C12 C21 H21A 109.5
C12 C21 H21B 109.5
H21A C21 H21B 109.5
C12 C21 H21C 109.5
H21A C21 H21C 109.5
H21B C21 H21C 109.5
C23 C22 C26 110.9(2)
C23 C22 Zr1 74.52(14)
C26 C22 Zr1 74.04(14)
C23 C22 H22A 124.3
C26 C22 H22A 124.3
Zr1 C22 H22A 124.3
C22 C23 C24 105.5(2)
C22 C23 Si1 128.2(2)
C24 C23 Si1 126.0(2)
C22 C23 Zr1 73.04(13)
C24 C23 Zr1 71.16(13)
Si1 C23 Zr1 125.29(11)
C25 C24 C23 109.0(2)
C25 C24 Zr1 73.85(13)
C23 C24 Zr1 75.93(14)
C25 C24 H24A 125.1
C23 C24 H24A 125.1
Zr1 C24 H24A 125.1
C24 C25 C26 109.4(2)
C24 C25 Zr1 73.15(13)
C26 C25 Zr1 75.45(13)
C24 C25 H25A 125.0
C26 C25 H25A 125.0
Zr1 C25 H25A 125.0
C25 C26 C22 105.2(2)
C25 C26 Si2 125.99(19)
C22 C26 Si2 125.44(19)
C25 C26 Zr1 71.87(13)
C22 C26 Zr1 73.10(13)
Si2 C26 Zr1 135.68(12)
Si1 C27 H27A 109.5
Si1 C27 H27B 109.5
H27A C27 H27B 109.5
Si1 C27 H27C 109.5
H27A C27 H27C 109.5
H27B C27 H27C 109.5
Si1 C28 H28A 109.5
Si1 C28 H28B 109.5
H28A C28 H28B 109.5
Si1 C28 H28C 109.5
H28A C28 H28C 109.5
H28B C28 H28C 109.5
Si1 C29 H29A 109.5
Si1 C29 H29B 109.5
H29A C29 H29B 109.5
Si1 C29 H29C 109.5
H29A C29 H29C 109.5
H29B C29 H29C 109.5
Si2 C30 H30A 109.5
Si2 C30 H30B 109.5
H30A C30 H30B 109.5
Si2 C30 H30C 109.5
H30A C30 H30C 109.5
H30B C30 H30C 109.5
Si2 C31 H31A 109.5
Si2 C31 H31B 109.5
H31A C31 H31B 109.5
Si2 C31 H31C 109.5
H31A C31 H31C 109.5
H31B C31 H31C 109.5
Si2 C32 H32A 109.5
Si2 C32 H32B 109.5
H32A C32 H32B 109.5
Si2 C32 H32C 109.5
H32A C32 H32C 109.5
H32B C32 H32C 109.5

loop_
_geom_bond_atom_site_label_1
_geom_bond_atom_site_label_2
_geom_bond_distance
Zr1 C13 2.269(2)
Zr1 C8 2.379(2)
Zr1 C1 2.423(2)
Zr1 C2 2.636(2)
Zr1 C12 2.427(2)
Zr1 C24 2.484(2)
Zr1 C25 2.493(2)
Zr1 C22 2.526(2)
Zr1 C26 2.539(2)
Zr1 C23 2.546(2)
Zr1 C11 2.547(3)
Zr1 C10 2.593(3)
Zr1 C7 2.594(2)
Zr1 H1 1.77(2)
Si1 C29 1.861(3)
Si1 C27 1.862(3)
Si1 C23 1.866(3)
Si1 C28 1.871(3)
C1 C2 1.415(3)
C1 C13 1.446(3)
C1 H1A 0.9800
Si2 C30 1.855(3)
Si2 C31 1.858(3)
Si2 C26 1.867(3)
Si2 C32 1.869(3)
C2 C7 1.415(3)
C2 C3 1.516(3)
C3 C14 1.521(4)
C3 C4 1.538(4)
C3 H3A 0.9800
C4 C15 1.534(4)
C4 C5 1.548(4)
C4 H4A 0.9800
C5 C16 1.528(4)
C5 C6 1.540(4)
C5 H5A 0.9800
C6 C7 1.508(4)
C6 C17 1.547(4)
C6 H6A 0.9800
C7 C8 1.425(3)
C8 C13 1.426(3)
C8 C9 1.509(4)
C9 C10 1.510(4)
C9 C18 1.537(4)
C9 H9A 0.9800
C10 C11 1.413(4)
C10 C19 1.507(4)
C11 C12 1.423(4)
C11 C20 1.522(4)
C12 C13 1.463(3)
C12 C21 1.507(4)
C14 H14A 0.9600
C14 H14B 0.9600
C14 H14C 0.9600
C15 H15A 0.9600
C15 H15B 0.9600
C15 H15C 0.9600
C16 H16A 0.9600
C16 H16B 0.9600
C16 H16C 0.9600
C17 H17A 0.9600
C17 H17B 0.9600
C17 H17C 0.9600
C18 H18A 0.9600
C18 H18B 0.9600
C18 H18C 0.9600
C19 H19A 0.9600
C19 H19B 0.9600
C19 H19C 0.9600
C20 H20A 0.9600
C20 H20B 0.9600
C20 H20C 0.9600
C21 H21A 0.9600
C21 H21B 0.9600
C21 H21C 0.9600
C22 C23 1.417(4)
C22 C26 1.433(4)
C22 H22A 0.9800
C23 C24 1.426(4)
C24 C25 1.414(4)
C24 H24A 0.9800
C25 C26 1.416(4)
C25 H25A 0.9800
C27 H27A 0.9600
C27 H27B 0.9600
C27 H27C 0.9600
C28 H28A 0.9600
C28 H28B 0.9600
C28 H28C 0.9600
C29 H29A 0.9600
C29 H29B 0.9600
C29 H29C 0.9600
C30 H30A 0.9600
C30 H30B 0.9600
C30 H30C 0.9600
C31 H31A 0.9600
C31 H31B 0.9600
C31 H31C 0.9600
C32 H32A 0.9600
C32 H32B 0.9600
C32 H32C 0.9600

loop_
_geom_torsion_atom_site_label_1
_geom_torsion_atom_site_label_2
_geom_torsion_atom_site_label_3
_geom_torsion_atom_site_label_4
_geom_torsion
C13 Zr1 C1 C2 -114.0(2)
C8 Zr1 C1 C2 -73.46(15)
C12 Zr1 C1 C2 -146.28(16)
C24 Zr1 C1 C2 133.45(16)
C25 Zr1 C1 C2 137.01(14)
C22 Zr1 C1 C2 79.94(15)
C26 Zr1 C1 C2 109.06(14)
C23 Zr1 C1 C2 78.81(18)
C11 Zr1 C1 C2 -134.65(14)
C10 Zr1 C1 C2 -104.29(15)
C7 Zr1 C1 C2 -33.50(13)
C8 Zr1 C1 C13 40.56(14)
C12 Zr1 C1 C13 -32.27(14)
C24 Zr1 C1 C13 -112.53(17)
C25 Zr1 C1 C13 -108.97(14)
C22 Zr1 C1 C13 -166.04(14)
C26 Zr1 C1 C13 -136.92(14)
C23 Zr1 C1 C13 -167.18(14)
C11 Zr1 C1 C13 -20.63(15)
C10 Zr1 C1 C13 9.72(16)
C7 Zr1 C1 C13 80.52(15)
C13 C1 C2 C7 -1.6(3)
Zr1 C1 C2 C7 60.21(17)
C13 C1 C2 C3 175.1(2)
Zr1 C1 C2 C3 -123.0(2)
C13 C1 C2 Zr1 -61.82(15)
C13 Zr1 C2 C7 -80.38(16)
C8 Zr1 C2 C7 -36.56(14)
C1 Zr1 C2 C7 -120.5(2)
C12 Zr1 C2 C7 -90.83(15)
C24 Zr1 C2 C7 139.76(18)
C25 Zr1 C2 C7 -178.61(14)
C22 Zr1 C2 C7 131.21(15)
C26 Zr1 C2 C7 164.69(14)
C23 Zr1 C2 C7 109.66(15)
C11 Zr1 C2 C7 -68.48(16)
C10 Zr1 C2 C7 -34.13(16)
C13 Zr1 C2 C1 40.11(14)
C8 Zr1 C2 C1 83.93(16)
C12 Zr1 C2 C1 29.66(15)
C24 Zr1 C2 C1 -99.7(2)
C25 Zr1 C2 C1 -58.11(17)
C22 Zr1 C2 C1 -108.30(14)
C26 Zr1 C2 C1 -74.82(15)
C23 Zr1 C2 C1 -129.85(14)
C11 Zr1 C2 C1 52.01(16)
C10 Zr1 C2 C1 86.36(15)
C7 Zr1 C2 C1 120.5(2)
C13 Zr1 C2 C3 160.2(2)
C8 Zr1 C2 C3 -156.0(3)
C1 Zr1 C2 C3 120.0(3)
C12 Zr1 C2 C3 149.7(2)
C24 Zr1 C2 C3 20.3(3)
C25 Zr1 C2 C3 61.9(2)
C22 Zr1 C2 C3 11.8(2)
C26 Zr1 C2 C3 45.2(2)
C23 Zr1 C2 C3 -9.8(3)
C11 Zr1 C2 C3 172.1(2)
C10 Zr1 C2 C3 -153.6(2)
C7 Zr1 C2 C3 -119.5(3)
C7 C2 C3 C14 145.6(2)
C1 C2 C3 C14 -30.7(3)
Zr1 C2 C3 C14 -119.2(2)
C7 C2 C3 C4 19.2(3)
C1 C2 C3 C4 -157.1(2)
Zr1 C2 C3 C4 114.4(2)
C2 C3 C4 C15 79.1(3)
C14 C3 C4 C15 -47.1(3)
C2 C3 C4 C5 -48.8(3)
C14 C3 C4 C5 -175.0(2)
C15 C4 C5 C16 68.5(3)
C3 C4 C5 C16 -165.1(3)
C15 C4 C5 C6 -61.8(3)
C3 C4 C5 C6 64.6(3)
C16 C5 C6 C7 -172.6(2)
C4 C5 C6 C7 -42.8(3)
C16 C5 C6 C17 -47.5(3)
C4 C5 C6 C17 82.3(3)
C1 C2 C7 C8 1.9(3)
C3 C2 C7 C8 -175.1(2)
Zr1 C2 C7 C8 57.74(16)
C1 C2 C7 C6 177.2(2)
C3 C2 C7 C6 0.2(4)
Zr1 C2 C7 C6 -127.0(2)
C1 C2 C7 Zr1 -55.88(16)
C3 C2 C7 Zr1 127.2(2)
C5 C6 C7 C2 11.1(3)
C17 C6 C7 C2 -117.3(3)
C5 C6 C7 C8 -174.6(2)
C17 C6 C7 C8 57.0(3)
C5 C6 C7 Zr1 -88.2(2)
C17 C6 C7 Zr1 143.5(2)
C13 Zr1 C7 C2 77.96(16)
C8 Zr1 C7 C2 117.4(2)
C1 Zr1 C7 C2 34.32(14)
C12 Zr1 C7 C2 89.62(15)
C24 Zr1 C7 C2 -121.9(2)
C25 Zr1 C7 C2 3.5(3)
C22 Zr1 C7 C2 -58.16(17)
C26 Zr1 C7 C2 -20.30(19)
C23 Zr1 C7 C2 -95.78(16)
C11 Zr1 C7 C2 121.28(15)
C10 Zr1 C7 C2 148.15(15)
C13 Zr1 C7 C8 -39.46(15)
C1 Zr1 C7 C8 -83.10(16)
C12 Zr1 C7 C8 -27.80(15)
C24 Zr1 C7 C8 120.6(2)
C25 Zr1 C7 C8 -113.9(3)
C22 Zr1 C7 C8 -175.58(14)
C26 Zr1 C7 C8 -137.72(15)
C23 Zr1 C7 C8 146.80(15)
C11 Zr1 C7 C8 3.85(16)
C10 Zr1 C7 C8 30.73(15)
C13 Zr1 C7 C6 -159.4(3)
C8 Zr1 C7 C6 -120.0(3)
C1 Zr1 C7 C6 156.9(3)
C12 Zr1 C7 C6 -147.8(2)
C24 Zr1 C7 C6 0.7(4)
C25 Zr1 C7 C6 126.1(3)
C22 Zr1 C7 C6 64.5(2)
C26 Zr1 C7 C6 102.3(2)
C23 Zr1 C7 C6 26.8(3)
C11 Zr1 C7 C6 -116.1(2)
C10 Zr1 C7 C6 -89.2(2)
C2 C7 C8 C13 -1.4(3)
C6 C7 C8 C13 -176.5(2)
Zr1 C7 C8 C13 63.24(16)
C2 C7 C8 C9 -163.4(2)
C6 C7 C8 C9 21.6(4)
Zr1 C7 C8 C9 -98.7(2)
C2 C7 C8 Zr1 -64.64(17)
C6 C7 C8 Zr1 120.3(2)
C13 Zr1 C8 C7 114.5(2)
C1 Zr1 C8 C7 73.79(15)
C12 Zr1 C8 C7 148.17(17)
C24 Zr1 C8 C7 -141.74(18)
C25 Zr1 C8 C7 146.42(17)
C22 Zr1 C8 C7 8.3(3)
C26 Zr1 C8 C7 78.7(2)
C23 Zr1 C8 C7 -66.2(2)
C11 Zr1 C8 C7 -175.95(17)
C10 Zr1 C8 C7 -142.49(18)
C1 Zr1 C8 C13 -40.66(14)
C12 Zr1 C8 C13 33.72(14)
C24 Zr1 C8 C13 103.8(2)
C25 Zr1 C8 C13 32.0(2)
C22 Zr1 C8 C13 -106.2(2)
C26 Zr1 C8 C13 -35.7(2)
C23 Zr1 C8 C13 179.35(17)
C11 Zr1 C8 C13 69.60(15)
C10 Zr1 C8 C13 103.06(16)
C7 Zr1 C8 C13 -114.5(2)
C13 Zr1 C8 C9 -118.0(2)
C1 Zr1 C8 C9 -158.7(2)
C12 Zr1 C8 C9 -84.32(17)
C24 Zr1 C8 C9 -14.2(3)
C25 Zr1 C8 C9 -86.1(2)
C22 Zr1 C8 C9 135.78(19)
C26 Zr1 C8 C9 -153.77(16)
C23 Zr1 C8 C9 61.3(3)
C11 Zr1 C8 C9 -48.44(16)
C10 Zr1 C8 C9 -14.98(15)
C7 Zr1 C8 C9 127.5(2)
C7 C8 C9 C10 111.3(3)
C13 C8 C9 C10 -48.9(3)
Zr1 C8 C9 C10 22.4(2)
C7 C8 C9 C18 -124.9(3)
C13 C8 C9 C18 74.8(3)
Zr1 C8 C9 C18 146.1(2)
C8 C9 C10 C11 51.5(3)
C18 C9 C10 C11 -72.5(3)
C8 C9 C10 C19 -150.7(2)
C18 C9 C10 C19 85.4(3)
C8 C9 C10 Zr1 -20.00(19)
C18 C9 C10 Zr1 -143.9(2)
C13 Zr1 C10 C11 -66.52(15)
C8 Zr1 C10 C11 -103.60(17)
C1 Zr1 C10 C11 -72.53(16)
C12 Zr1 C10 C11 -28.34(14)
C24 Zr1 C10 C11 76.76(16)
C25 Zr1 C10 C11 46.25(17)
C22 Zr1 C10 C11 100.32(19)
C26 Zr1 C10 C11 42.7(2)
C23 Zr1 C10 C11 105.34(15)
C7 Zr1 C10 C11 -123.04(16)
C13 Zr1 C10 C19 176.5(2)
C8 Zr1 C10 C19 139.4(3)
C1 Zr1 C10 C19 170.5(2)
C12 Zr1 C10 C19 -145.3(2)
C24 Zr1 C10 C19 -40.2(2)
C25 Zr1 C10 C19 -70.7(2)
C22 Zr1 C10 C19 -16.7(3)
C26 Zr1 C10 C19 -74.2(3)
C23 Zr1 C10 C19 -11.6(2)
C11 Zr1 C10 C19 -117.0(3)
C7 Zr1 C10 C19 120.0(2)
C13 Zr1 C10 C9 51.75(15)
C8 Zr1 C10 C9 14.66(14)
C1 Zr1 C10 C9 45.73(17)
C12 Zr1 C10 C9 89.92(17)
C24 Zr1 C10 C9 -164.98(15)
C25 Zr1 C10 C9 164.52(15)
C22 Zr1 C10 C9 -141.42(16)
C26 Zr1 C10 C9 161.00(15)
C23 Zr1 C10 C9 -136.40(15)
C11 Zr1 C10 C9 118.3(2)
C7 Zr1 C10 C9 -4.77(15)
C19 C10 C11 C12 173.6(2)
C9 C10 C11 C12 -29.8(3)
Zr1 C10 C11 C12 54.0(2)
C19 C10 C11 C20 -1.6(4)
C9 C10 C11 C20 155.0(2)
Zr1 C10 C11 C20 -121.2(2)
C19 C10 C11 Zr1 119.6(2)
C9 C10 C11 Zr1 -83.8(2)
C13 Zr1 C11 C10 99.22(17)
C8 Zr1 C11 C10 60.58(15)
C1 Zr1 C11 C10 112.82(16)
C12 Zr1 C11 C10 132.0(2)
C24 Zr1 C11 C10 -104.14(16)
C25 Zr1 C11 C10 -137.18(16)
C22 Zr1 C11 C10 -122.42(16)
C26 Zr1 C11 C10 -152.69(14)
C23 Zr1 C11 C10 -90.34(16)
C7 Zr1 C11 C10 58.33(16)
C13 Zr1 C11 C12 -32.81(14)
C8 Zr1 C11 C12 -71.44(15)
C1 Zr1 C11 C12 -19.20(15)
C24 Zr1 C11 C12 123.84(15)
C25 Zr1 C11 C12 90.80(15)
C22 Zr1 C11 C12 105.56(17)
C26 Zr1 C11 C12 75.29(16)
C23 Zr1 C11 C12 137.64(14)
C10 Zr1 C11 C12 -132.0(2)
C7 Zr1 C11 C12 -73.69(15)
C13 Zr1 C11 C20 -144.0(3)
C8 Zr1 C11 C20 177.4(2)
C1 Zr1 C11 C20 -130.4(2)
C12 Zr1 C11 C20 -111.2(3)
C24 Zr1 C11 C20 12.7(2)
C25 Zr1 C11 C20 -20.4(2)
C22 Zr1 C11 C20 -5.6(3)
C26 Zr1 C11 C20 -35.9(2)
C23 Zr1 C11 C20 26.5(3)
C10 Zr1 C11 C20 116.8(3)
C7 Zr1 C11 C20 175.1(2)
C10 C11 C12 C13 -2.1(3)
C20 C11 C12 C13 173.2(2)
Zr1 C11 C12 C13 55.26(18)
C10 C11 C12 C21 176.9(2)
C20 C11 C12 C21 -7.8(4)
Zr1 C11 C12 C21 -125.7(2)
C10 C11 C12 Zr1 -57.3(2)
C20 C11 C12 Zr1 118.0(2)
C13 Zr1 C12 C11 126.5(2)
C8 Zr1 C12 C11 93.19(16)
C1 Zr1 C12 C11 158.41(17)
C24 Zr1 C12 C11 -59.58(16)
C25 Zr1 C12 C11 -87.68(15)
C22 Zr1 C12 C11 -112.83(17)
C26 Zr1 C12 C11 -116.37(15)
C23 Zr1 C12 C11 -63.93(19)
C10 Zr1 C12 C11 27.30(14)
C7 Zr1 C12 C11 109.86(15)
C8 Zr1 C12 C13 -33.29(14)
C1 Zr1 C12 C13 31.93(14)
C24 Zr1 C12 C13 173.94(14)
C25 Zr1 C12 C13 145.84(15)
C22 Zr1 C12 C13 120.69(16)
C26 Zr1 C12 C13 117.15(14)
C23 Zr1 C12 C13 169.58(14)
C11 Zr1 C12 C13 -126.5(2)
C10 Zr1 C12 C13 -99.18(16)
C7 Zr1 C12 C13 -16.62(15)
C13 Zr1 C12 C21 -110.1(3)
C8 Zr1 C12 C21 -143.4(2)
C1 Zr1 C12 C21 -78.2(2)
C24 Zr1 C12 C21 63.8(2)
C25 Zr1 C12 C21 35.7(2)
C22 Zr1 C12 C21 10.6(3)
C26 Zr1 C12 C21 7.1(2)
C23 Zr1 C12 C21 59.5(3)
C11 Zr1 C12 C21 123.4(3)
C10 Zr1 C12 C21 150.7(2)
C7 Zr1 C12 C21 -126.7(2)
C7 C8 C13 C1 0.4(3)
C9 C8 C13 C1 164.1(2)
Zr1 C8 C13 C1 72.87(15)
C7 C8 C13 C12 -140.3(2)
C9 C8 C13 C12 23.4(3)
Zr1 C8 C13 C12 -67.83(19)
C7 C8 C13 Zr1 -72.46(17)
C9 C8 C13 Zr1 91.2(2)
C2 C1 C13 C8 0.7(3)
Zr1 C1 C13 C8 -71.76(16)
C2 C1 C13 C12 140.0(2)
Zr1 C1 C13 C12 67.5(2)
C2 C1 C13 Zr1 72.50(16)
C11 C12 C13 C8 5.4(3)
C21 C12 C13 C8 -173.6(2)
Zr1 C12 C13 C8 67.03(19)
C11 C12 C13 C1 -129.2(3)
C21 C12 C13 C1 51.8(3)
Zr1 C12 C13 C1 -67.6(2)
C11 C12 C13 Zr1 -61.6(2)
C21 C12 C13 Zr1 119.3(2)
C1 Zr1 C13 C8 110.3(2)
C12 Zr1 C13 C8 -123.6(2)
C24 Zr1 C13 C8 -132.99(16)
C25 Zr1 C13 C8 -162.72(14)
C22 Zr1 C13 C8 132.42(16)
C26 Zr1 C13 C8 160.39(13)
C23 Zr1 C13 C8 -178.0(5)
C11 Zr1 C13 C8 -93.40(16)
C10 Zr1 C13 C8 -59.76(14)
C7 Zr1 C13 C8 36.38(13)
C8 Zr1 C13 C1 -110.3(2)
C12 Zr1 C13 C1 126.1(2)
C24 Zr1 C13 C1 116.72(16)
C25 Zr1 C13 C1 86.99(15)
C22 Zr1 C13 C1 22.1(2)
C26 Zr1 C13 C1 50.11(16)
C23 Zr1 C13 C1 71.7(6)
C11 Zr1 C13 C1 156.31(17)
C10 Zr1 C13 C1 -170.04(16)
C7 Zr1 C13 C1 -73.91(15)
C8 Zr1 C13 C12 123.6(2)
C1 Zr1 C13 C12 -126.1(2)
C24 Zr1 C13 C12 -9.4(2)
C25 Zr1 C13 C12 -39.14(17)
C22 Zr1 C13 C12 -104.00(17)
C26 Zr1 C13 C12 -76.03(16)
C23 Zr1 C13 C12 -54.4(6)
C11 Zr1 C13 C12 30.18(14)
C10 Zr1 C13 C12 63.82(14)
C7 Zr1 C13 C12 159.95(18)
C13 Zr1 C22 C23 167.92(14)
C8 Zr1 C22 C23 -124.92(19)
C1 Zr1 C22 C23 -178.67(14)
C12 Zr1 C22 C23 111.33(16)
C24 Zr1 C22 C23 38.19(14)
C25 Zr1 C22 C23 79.49(16)
C26 Zr1 C22 C23 117.7(2)
C11 Zr1 C22 C23 61.1(2)
C10 Zr1 C22 C23 8.6(2)
C7 Zr1 C22 C23 -119.77(15)
C13 Zr1 C22 C26 50.3(2)
C8 Zr1 C22 C26 117.4(2)
C1 Zr1 C22 C26 63.67(16)
C12 Zr1 C22 C26 -6.3(2)
C24 Zr1 C22 C26 -79.47(16)
C25 Zr1 C22 C26 -38.17(14)
C23 Zr1 C22 C26 -117.7(2)
C11 Zr1 C22 C26 -56.6(2)
C10 Zr1 C22 C26 -109.06(19)
C7 Zr1 C22 C26 122.56(15)
C26 C22 C23 C24 1.5(3)
Zr1 C22 C23 C24 -64.22(16)
C26 C22 C23 Si1 -172.37(17)
Zr1 C22 C23 Si1 121.91(19)
C26 C22 C23 Zr1 65.72(17)
C29 Si1 C23 C22 -165.1(2)
C27 Si1 C23 C22 -40.0(3)
C28 Si1 C23 C22 78.1(2)
C29 Si1 C23 C24 22.2(2)
C27 Si1 C23 C24 147.3(2)
C28 Si1 C23 C24 -94.6(2)
C29 Si1 C23 Zr1 -69.20(18)
C27 Si1 C23 Zr1 55.92(18)
C28 Si1 C23 Zr1 173.95(15)
C13 Zr1 C23 C22 -59.5(6)
C8 Zr1 C23 C22 123.1(2)
C1 Zr1 C23 C22 2.0(2)
C12 Zr1 C23 C22 -105.80(17)
C24 Zr1 C23 C22 -113.5(2)
C25 Zr1 C23 C22 -76.21(16)
C26 Zr1 C23 C22 -35.93(14)
C11 Zr1 C23 C22 -139.55(15)
C10 Zr1 C23 C22 -174.74(14)
C7 Zr1 C23 C22 82.35(17)
C13 Zr1 C23 C24 54.0(6)
C8 Zr1 C23 C24 -123.43(19)
C1 Zr1 C23 C24 115.52(17)
C12 Zr1 C23 C24 7.7(2)
C25 Zr1 C23 C24 37.31(14)
C22 Zr1 C23 C24 113.5(2)
C26 Zr1 C23 C24 77.59(16)
C11 Zr1 C23 C24 -26.03(18)
C10 Zr1 C23 C24 -61.22(17)
C7 Zr1 C23 C24 -164.13(14)
C13 Zr1 C23 Si1 175.3(5)
C8 Zr1 C23 Si1 -2.2(3)
C1 Zr1 C23 Si1 -123.22(15)
C12 Zr1 C23 Si1 128.99(14)
C24 Zr1 C23 Si1 121.3(2)
C25 Zr1 C23 Si1 158.6(2)
C22 Zr1 C23 Si1 -125.2(2)
C26 Zr1 C23 Si1 -161.15(19)
C11 Zr1 C23 Si1 95.24(16)
C10 Zr1 C23 Si1 60.04(17)
C7 Zr1 C23 Si1 -42.9(2)
C22 C23 C24 C25 -1.6(3)
Si1 C23 C24 C25 172.48(17)
Zr1 C23 C24 C25 -67.09(16)
C22 C23 C24 Zr1 65.51(16)
Si1 C23 C24 Zr1 -120.43(18)
C13 Zr1 C24 C25 -54.0(2)
C8 Zr1 C24 C25 -119.5(2)
C1 Zr1 C24 C25 6.1(2)
C12 Zr1 C24 C25 -59.78(16)
C22 Zr1 C24 C25 77.29(16)
C26 Zr1 C24 C25 36.50(14)
C23 Zr1 C24 C25 114.9(2)
C11 Zr1 C24 C25 -87.93(15)
C10 Zr1 C24 C25 -118.91(15)
C7 Zr1 C24 C25 153.2(2)
C13 Zr1 C24 C23 -168.94(15)
C8 Zr1 C24 C23 125.6(2)
C1 Zr1 C24 C23 -108.77(17)
C12 Zr1 C24 C23 -174.69(15)
C25 Zr1 C24 C23 -114.9(2)
C22 Zr1 C24 C23 -37.62(14)
C26 Zr1 C24 C23 -78.41(16)
C11 Zr1 C24 C23 157.16(16)
C10 Zr1 C24 C23 126.18(15)
C7 Zr1 C24 C23 38.2(3)
C23 C24 C25 C26 1.1(3)
Zr1 C24 C25 C26 -67.36(16)
C23 C24 C25 Zr1 68.47(16)
C13 Zr1 C25 C24 145.53(15)
C8 Zr1 C25 C24 125.23(18)
C1 Zr1 C25 C24 -176.07(14)
C12 Zr1 C25 C24 123.67(15)
C22 Zr1 C25 C24 -77.52(16)
C26 Zr1 C25 C24 -115.9(2)
C23 Zr1 C25 C24 -37.20(14)
C11 Zr1 C25 C24 90.51(15)
C10 Zr1 C25 C24 68.04(16)
C7 Zr1 C25 C24 -149.7(2)
C13 Zr1 C25 C26 -98.55(15)
C8 Zr1 C25 C26 -118.86(19)
C1 Zr1 C25 C26 -60.16(16)
C12 Zr1 C25 C26 -120.41(15)
C24 Zr1 C25 C26 115.9(2)
C22 Zr1 C25 C26 38.39(14)
C23 Zr1 C25 C26 78.72(16)
C11 Zr1 C25 C26 -153.58(15)
C10 Zr1 C25 C26 -176.05(14)
C7 Zr1 C25 C26 -33.8(3)
C24 C25 C26 C22 -0.2(3)
Zr1 C25 C26 C22 -66.03(16)
C24 C25 C26 Si2 -160.30(18)
Zr1 C25 C26 Si2 133.83(19)
C24 C25 C26 Zr1 65.86(16)
C23 C22 C26 C25 -0.9(3)
Zr1 C22 C26 C25 65.17(16)
C23 C22 C26 Si2 159.43(17)
Zr1 C22 C26 Si2 -134.54(18)
C23 C22 C26 Zr1 -66.03(17)
C30 Si2 C26 C25 -48.2(3)
C31 Si2 C26 C25 -172.2(2)
C32 Si2 C26 C25 69.5(2)
C30 Si2 C26 C22 155.5(2)
C31 Si2 C26 C22 31.5(2)
C32 Si2 C26 C22 -86.8(2)
C30 Si2 C26 Zr1 52.9(2)
C31 Si2 C26 Zr1 -71.1(2)
C32 Si2 C26 Zr1 170.63(17)
C13 Zr1 C26 C25 98.79(16)
C8 Zr1 C26 C25 121.28(19)
C1 Zr1 C26 C25 125.43(15)
C12 Zr1 C26 C25 62.67(16)
C24 Zr1 C26 C25 -36.87(14)
C22 Zr1 C26 C25 -112.9(2)
C23 Zr1 C26 C25 -77.41(16)
C11 Zr1 C26 C25 29.64(17)
C10 Zr1 C26 C25 6.1(2)
C7 Zr1 C26 C25 166.97(14)
C13 Zr1 C26 C22 -148.35(15)
C8 Zr1 C26 C22 -125.86(18)
C1 Zr1 C26 C22 -121.71(15)
C12 Zr1 C26 C22 175.53(15)
C24 Zr1 C26 C22 75.99(16)
C25 Zr1 C26 C22 112.9(2)
C23 Zr1 C26 C22 35.46(15)
C11 Zr1 C26 C22 142.50(15)
C10 Zr1 C26 C22 118.98(17)
C7 Zr1 C26 C22 -80.16(17)
C13 Zr1 C26 Si2 -24.6(2)
C8 Zr1 C26 Si2 -2.1(3)
C1 Zr1 C26 Si2 2.08(18)
C12 Zr1 C26 Si2 -60.68(19)
C24 Zr1 C26 Si2 -160.2(2)
C25 Zr1 C26 Si2 -123.3(3)
C22 Zr1 C26 Si2 123.8(3)
C23 Zr1 C26 Si2 159.2(2)
C11 Zr1 C26 Si2 -93.71(18)
C10 Zr1 C26 Si2 -117.23(18)
C7 Zr1 C26 Si2 43.6(2)
